data_7211236
loop_
_publ_author_name
'Kim, Seulgi'
'Lee, Eunji'
'Park, Ki-Min'
'Lee, Shim Sung'

_publ_section_title
;
 Exocyclic coordination chemistry of an O2S2-macrocycle with copper(i),
 mercury(ii) and palladium(ii) ions
;
_journal_issue 42
_journal_name_full CrystEngComm
_journal_page_first 8544
_journal_paper_doi 10.1039/c3ce41573b
_journal_volume 15
_journal_year 2013
_chemical_formula_moiety 'C36 H40 N2 O10 Pd S4'
_chemical_formula_sum 'C36 H40 N2 O10 Pd S4'
_chemical_formula_weight 895.34
_chemical_name_systematic
; 
 ? 
;
_space_group_IT_number 2
_symmetry_cell_setting triclinic
_symmetry_space_group_name_Hall '-P 1'
_symmetry_space_group_name_H-M 'P -1'
_atom_sites_solution_hydrogens geom
_atom_sites_solution_primary direct
_atom_sites_solution_secondary difmap
_audit_creation_method SHELXL-97
_cell_angle_alpha 71.4600(10)
_cell_angle_beta 74.7480(10)
_cell_angle_gamma 88.068(2)
_cell_formula_units_Z 3
_cell_length_a 12.1618(3)
_cell_length_b 12.8043(3)
_cell_length_c 19.3631(4)
_cell_measurement_reflns_used 5041
_cell_measurement_temperature 173(2)
_cell_measurement_theta_max 26.09
_cell_measurement_theta_min 2.32
_cell_volume 2753.99(11)
_computing_cell_refinement 'Bruker SAINT'
_computing_data_collection 'Bruker APEX2'
_computing_data_reduction 'Bruker SAINT'
_computing_molecular_graphics 'Bruker SHELXTL'
_computing_publication_material 'Bruker SHELXTL'
_computing_structure_refinement 'SHELXL-97 (Sheldrick, 2008)'
_computing_structure_solution 'SHELXS-97 (Sheldrick, 2008)'
_diffrn_ambient_temperature 173(2)
_diffrn_measured_fraction_theta_full 0.998
_diffrn_measured_fraction_theta_max 0.998
_diffrn_measurement_device_type 'Bruker APEX-II CCD'
_diffrn_measurement_method '\f and \w scans'
_diffrn_radiation_monochromator graphite
_diffrn_radiation_source 'fine-focus sealed tube'
_diffrn_radiation_type MoK\a
_diffrn_radiation_wavelength 0.71073
_diffrn_reflns_av_R_equivalents 0.0662
_diffrn_reflns_av_sigmaI/netI 0.0790
_diffrn_reflns_limit_h_max 16
_diffrn_reflns_limit_h_min -16
_diffrn_reflns_limit_k_max 16
_diffrn_reflns_limit_k_min -16
_diffrn_reflns_limit_l_max 25
_diffrn_reflns_limit_l_min -25
_diffrn_reflns_number 46812
_diffrn_reflns_theta_full 28.00
_diffrn_reflns_theta_max 28.00
_diffrn_reflns_theta_min 1.68
_exptl_absorpt_coefficient_mu 0.794
_exptl_absorpt_correction_T_max 0.9766
_exptl_absorpt_correction_T_min 0.8702
_exptl_absorpt_correction_type multi-scan
_exptl_absorpt_process_details SADABS
_exptl_crystal_colour yellow
_exptl_crystal_density_diffrn 1.620
_exptl_crystal_density_method 'not measured'
_exptl_crystal_description plate
_exptl_crystal_F_000 1380
_exptl_crystal_size_max 0.18
_exptl_crystal_size_mid 0.10
_exptl_crystal_size_min 0.03
_refine_diff_density_max 0.662
_refine_diff_density_min -0.588
_refine_diff_density_rms 0.106
_refine_ls_extinction_method none
_refine_ls_goodness_of_fit_ref 1.033
_refine_ls_hydrogen_treatment constr
_refine_ls_matrix_type full
_refine_ls_number_parameters 718
_refine_ls_number_reflns 13250
_refine_ls_number_restraints 0
_refine_ls_restrained_S_all 1.033
_refine_ls_R_factor_all 0.0740
_refine_ls_R_factor_gt 0.0458
_refine_ls_shift/su_max 0.001
_refine_ls_shift/su_mean 0.000
_refine_ls_structure_factor_coef Fsqd
_refine_ls_weighting_details 'calc w=1/[\s^2^(Fo^2^)+(0.0364P)^2^+0.0000P] where P=(Fo^2^+2Fc^2^)/3'
_refine_ls_weighting_scheme calc
_refine_ls_wR_factor_gt 0.0887
_refine_ls_wR_factor_ref 0.0995
_reflns_number_gt 9298
_reflns_number_total 13250
_reflns_threshold_expression >2sigma(I)
_cod_data_source_file c3ce41573b.txt
_cod_data_source_block 8
_cod_depositor_comments
;
The following automatic conversions were performed:

'_symmetry_cell_setting' value 'Triclinic' changed to 'triclinic'
according to /home/saulius/struct/CIF-dictionaries/cif_core.dic
dictionary named 'cif_core.dic' version 2.4.2 from 2011-04-26.

Automatic conversion script
Id: cif_fix_values 1891 2012-01-12 08:04:46Z andrius 
;
_cod_original_cell_volume 2754.00(11)
_cod_original_sg_symbol_H-M P-1
_cod_database_code 7211236

loop_
_symmetry_equiv_pos_as_xyz
'x, y, z'
'-x, -y, -z'

loop_
_atom_site_label
_atom_site_type_symbol
_atom_site_fract_x
_atom_site_fract_y
_atom_site_fract_z
_atom_site_U_iso_or_equiv
_atom_site_adp_type
_atom_site_occupancy
_atom_site_symmetry_multiplicity
_atom_site_calc_flag
_atom_site_refinement_flags
Pd1 Pd 0.78755(2) 0.822078(19) 0.865195(13) 0.01756(7) Uani 1 1 d .
Pd2 Pd 0.5000 0.5000 0.5000 0.01874(9) Uani 1 2 d S
S1 S 0.79705(7) 0.97399(7) 0.75688(4) 0.01945(18) Uani 1 1 d .
S2 S 0.68672(7) 0.90170(7) 0.95494(4) 0.02110(18) Uani 1 1 d .
S3 S 0.88919(7) 0.74118(7) 0.77756(4) 0.02205(19) Uani 1 1 d .
S4 S 0.78182(7) 0.67238(7) 0.97310(4) 0.02057(18) Uani 1 1 d .
S5 S 0.63331(7) 0.45092(7) 0.57095(4) 0.02185(19) Uani 1 1 d .
S6 S 0.34721(7) 0.49945(7) 0.60423(4) 0.02245(19) Uani 1 1 d .
O1 O 1.12818(18) 1.01000(18) 0.79585(12) 0.0232(5) Uani 1 1 d .
O2 O 1.00017(19) 0.9094(2) 0.90244(12) 0.0301(6) Uani 1 1 d .
O3 O 0.5490(2) 0.68100(19) 0.79064(13) 0.0348(6) Uani 1 1 d .
O4 O 0.5527(2) 0.7369(2) 0.89076(12) 0.0359(6) Uani 1 1 d .
O5 O 0.57961(19) 0.73355(18) 0.47119(12) 0.0299(6) Uani 1 1 d .
O6 O 0.4332(2) 0.84381(18) 0.48872(12) 0.0284(6) Uani 1 1 d .
O7 O 0.5525(2) 0.9898(2) 0.26177(14) 0.0463(7) Uani 1 1 d .
O8 O 0.6192(2) 1.0102(2) 0.14301(13) 0.0390(7) Uani 1 1 d .
O9 O 0.5852(3) 0.8473(2) 0.22617(18) 0.0630(9) Uani 1 1 d .
O10 O 0.1664(3) 0.6874(3) 0.2584(2) 0.1139(17) Uani 1 1 d .
O11 O 0.0711(4) 0.5666(3) 0.24161(18) 0.0833(13) Uani 1 1 d .
O12 O 0.1442(4) 0.5211(3) 0.3313(2) 0.0947(15) Uani 1 1 d .
O13 O 0.7550(3) 0.4928(3) 0.14755(17) 0.0774(12) Uani 1 1 d .
O14 O 0.7947(2) 0.3570(2) 0.10500(14) 0.0412(7) Uani 1 1 d .
O15 O 0.7225(3) 0.3280(3) 0.22433(14) 0.0621(9) Uani 1 1 d .
N1 N 0.5868(2) 0.9488(3) 0.20999(18) 0.0321(7) Uani 1 1 d .
N2 N 0.1296(3) 0.5928(3) 0.2768(2) 0.0420(9) Uani 1 1 d .
N3 N 0.7566(2) 0.3923(3) 0.16003(16) 0.0303(7) Uani 1 1 d .
C1 C 1.1245(3) 0.9758(3) 0.73486(17) 0.0202(7) Uani 1 1 d .
C2 C 1.2193(3) 0.9277(3) 0.70234(18) 0.0288(8) Uani 1 1 d .
H2A H 1.2818 0.9119 0.7242 0.035 Uiso 1 1 calc R
C3 C 1.2213(3) 0.9029(3) 0.6375(2) 0.0338(9) Uani 1 1 d .
H3A H 1.2855 0.8697 0.6146 0.041 Uiso 1 1 calc R
C4 C 1.1297(3) 0.9265(3) 0.60560(18) 0.0295(8) Uani 1 1 d .
H4A H 1.1314 0.9098 0.5609 0.035 Uiso 1 1 calc R
C5 C 1.0363(3) 0.9743(3) 0.63917(17) 0.0239(8) Uani 1 1 d .
H5A H 0.9742 0.9907 0.6170 0.029 Uiso 1 1 calc R
C6 C 1.0315(3) 0.9988(2) 0.70504(16) 0.0181(7) Uani 1 1 d .
C7 C 0.9296(3) 1.0509(3) 0.74270(17) 0.0206(7) Uani 1 1 d .
H7A H 0.9269 1.1281 0.7108 0.025 Uiso 1 1 calc R
H7B H 0.9374 1.0518 0.7921 0.025 Uiso 1 1 calc R
C8 C 0.6927(3) 1.0747(3) 0.77161(18) 0.0257(8) Uani 1 1 d .
H8A H 0.7139 1.1424 0.7273 0.031 Uiso 1 1 calc R
H8B H 0.6179 1.0454 0.7724 0.031 Uiso 1 1 calc R
C9 C 0.6769(3) 1.1077(3) 0.84218(17) 0.0260(8) Uani 1 1 d .
H9A H 0.6354 1.1765 0.8359 0.031 Uiso 1 1 calc R
H9B H 0.7530 1.1237 0.8472 0.031 Uiso 1 1 calc R
C10 C 0.6120(3) 1.0205(3) 0.91477(18) 0.0279(8) Uani 1 1 d .
H10A H 0.5441 0.9935 0.9051 0.033 Uiso 1 1 calc R
H10B H 0.5840 1.0573 0.9535 0.033 Uiso 1 1 calc R
C11 C 0.7942(3) 0.9669(3) 0.98136(18) 0.0254(8) Uani 1 1 d .
H11A H 0.8438 1.0201 0.9354 0.030 Uiso 1 1 calc R
H11B H 0.7555 1.0084 1.0154 0.030 Uiso 1 1 calc R
C12 C 0.8667(3) 0.8834(3) 1.02033(17) 0.0218(7) Uani 1 1 d .
C13 C 0.8311(3) 0.8298(3) 1.09805(18) 0.0310(9) Uani 1 1 d .
H13A H 0.7584 0.8431 1.1262 0.037 Uiso 1 1 calc R
C14 C 0.9002(3) 0.7577(3) 1.13467(19) 0.0333(9) Uani 1 1 d .
H14A H 0.8750 0.7216 1.1877 0.040 Uiso 1 1 calc R
C15 C 1.0053(3) 0.7382(3) 1.09439(19) 0.0304(9) Uani 1 1 d .
H15A H 1.0535 0.6904 1.1202 0.036 Uiso 1 1 calc R
C16 C 1.0425(3) 0.7872(3) 1.01661(18) 0.0273(8) Uani 1 1 d .
H16A H 1.1144 0.7715 0.9890 0.033 Uiso 1 1 calc R
C17 C 0.9726(3) 0.8597(3) 0.97984(18) 0.0242(8) Uani 1 1 d .
C18 C 1.1198(3) 0.9257(3) 0.86443(17) 0.0237(8) Uani 1 1 d .
H18A H 1.1629 0.9477 0.8949 0.028 Uiso 1 1 calc R
H18B H 1.1504 0.8572 0.8553 0.028 Uiso 1 1 calc R
C19 C 0.6148(3) 0.7425(3) 0.71978(18) 0.0267(8) Uani 1 1 d .
C20 C 0.5629(3) 0.8095(3) 0.6671(2) 0.0363(9) Uani 1 1 d .
H20A H 0.4829 0.8176 0.6804 0.044 Uiso 1 1 calc R
C21 C 0.6287(4) 0.8643(3) 0.5950(2) 0.0423(11) Uani 1 1 d .
H21A H 0.5938 0.9109 0.5587 0.051 Uiso 1 1 calc R
C22 C 0.7447(4) 0.8519(3) 0.5755(2) 0.0408(10) Uani 1 1 d .
H22A H 0.7896 0.8896 0.5258 0.049 Uiso 1 1 calc R
C23 C 0.7958(3) 0.7842(3) 0.62859(18) 0.0328(9) Uani 1 1 d .
H23A H 0.8756 0.7751 0.6147 0.039 Uiso 1 1 calc R
C24 C 0.7317(3) 0.7297(3) 0.70182(17) 0.0220(7) Uani 1 1 d .
C25 C 0.7887(3) 0.6579(3) 0.75900(18) 0.0244(8) Uani 1 1 d .
H25A H 0.8297 0.6005 0.7397 0.029 Uiso 1 1 calc R
H25B H 0.7303 0.6206 0.8066 0.029 Uiso 1 1 calc R
C26 C 0.9822(3) 0.6396(3) 0.81607(18) 0.0293(8) Uani 1 1 d .
H26A H 1.0166 0.6034 0.7778 0.035 Uiso 1 1 calc R
H26B H 1.0451 0.6790 0.8229 0.035 Uiso 1 1 calc R
C27 C 0.9306(3) 0.5494(3) 0.89048(18) 0.0282(8) Uani 1 1 d .
H27A H 0.8597 0.5177 0.8873 0.034 Uiso 1 1 calc R
H27B H 0.9847 0.4899 0.8976 0.034 Uiso 1 1 calc R
C28 C 0.9029(3) 0.5882(3) 0.95897(18) 0.0267(8) Uani 1 1 d .
H28A H 0.9712 0.6303 0.9568 0.032 Uiso 1 1 calc R
H28B H 0.8908 0.5220 1.0044 0.032 Uiso 1 1 calc R
C29 C 0.6644(3) 0.5788(3) 0.98266(17) 0.0219(7) Uani 1 1 d .
H29A H 0.6673 0.5723 0.9326 0.026 Uiso 1 1 calc R
H29B H 0.6730 0.5045 1.0167 0.026 Uiso 1 1 calc R
C30 C 0.5509(3) 0.6200(3) 1.01395(17) 0.0200(7) Uani 1 1 d .
C31 C 0.4975(3) 0.5818(3) 1.09075(18) 0.0260(8) Uani 1 1 d .
H31A H 0.5352 0.5321 1.1239 0.031 Uiso 1 1 calc R
C32 C 0.3905(3) 0.6145(3) 1.12009(19) 0.0331(9) Uani 1 1 d .
H32A H 0.3548 0.5866 1.1728 0.040 Uiso 1 1 calc R
C33 C 0.3364(3) 0.6878(3) 1.0725(2) 0.0343(9) Uani 1 1 d .
H33A H 0.2629 0.7101 1.0925 0.041 Uiso 1 1 calc R
C34 C 0.3880(3) 0.7295(3) 0.9953(2) 0.0302(8) Uani 1 1 d .
H34A H 0.3507 0.7806 0.9626 0.036 Uiso 1 1 calc R
C35 C 0.4954(3) 0.6951(3) 0.96683(18) 0.0245(8) Uani 1 1 d .
C36 C 0.4891(3) 0.7407(3) 0.83734(18) 0.0328(9) Uani 1 1 d .
H36A H 0.4112 0.7069 0.8639 0.039 Uiso 1 1 calc R
H36B H 0.4831 0.8180 0.8068 0.039 Uiso 1 1 calc R
C37 C 0.3312(3) 0.7960(3) 0.48966(18) 0.0264(8) Uani 1 1 d .
C38 C 0.2783(3) 0.8477(3) 0.43322(19) 0.0352(9) Uani 1 1 d .
H38A H 0.3156 0.9088 0.3913 0.042 Uiso 1 1 calc R
C39 C 0.1706(4) 0.8089(3) 0.4390(2) 0.0424(11) Uani 1 1 d .
H39A H 0.1344 0.8424 0.4000 0.051 Uiso 1 1 calc R
C40 C 0.1146(3) 0.7211(3) 0.5012(2) 0.0395(10) Uani 1 1 d .
H40A H 0.0392 0.6971 0.5060 0.047 Uiso 1 1 calc R
C41 C 0.1697(3) 0.6691(3) 0.5562(2) 0.0314(9) Uani 1 1 d .
H41A H 0.1320 0.6087 0.5984 0.038 Uiso 1 1 calc R
C42 C 0.2799(3) 0.7046(3) 0.55027(17) 0.0224(8) Uani 1 1 d .
C43 C 0.3413(3) 0.6407(3) 0.60797(17) 0.0232(8) Uani 1 1 d .
H43A H 0.2993 0.6413 0.6591 0.028 Uiso 1 1 calc R
H43B H 0.4192 0.6739 0.5956 0.028 Uiso 1 1 calc R
C44 C 0.3644(3) 0.4220(3) 0.69714(17) 0.0271(8) Uani 1 1 d .
H44A H 0.3044 0.4434 0.7351 0.033 Uiso 1 1 calc R
H44B H 0.3489 0.3429 0.7055 0.033 Uiso 1 1 calc R
C45 C 0.4773(3) 0.4334(3) 0.71358(17) 0.0281(8) Uani 1 1 d .
H45A H 0.4682 0.3988 0.7685 0.034 Uiso 1 1 calc R
H45B H 0.4980 0.5127 0.7005 0.034 Uiso 1 1 calc R
C46 C 0.5748(3) 0.3811(3) 0.67083(17) 0.0283(8) Uani 1 1 d .
H46A H 0.5479 0.3057 0.6772 0.034 Uiso 1 1 calc R
H46B H 0.6378 0.3736 0.6954 0.034 Uiso 1 1 calc R
C47 C 0.6821(3) 0.5845(3) 0.57118(17) 0.0238(8) Uani 1 1 d .
H47A H 0.6161 0.6259 0.5884 0.029 Uiso 1 1 calc R
H47B H 0.7320 0.5739 0.6056 0.029 Uiso 1 1 calc R
C48 C 0.7470(3) 0.6463(3) 0.49157(18) 0.0224(7) Uani 1 1 d .
C49 C 0.8599(3) 0.6253(3) 0.4650(2) 0.0313(9) Uani 1 1 d .
H49A H 0.8971 0.5754 0.4984 0.038 Uiso 1 1 calc R
C50 C 0.9191(3) 0.6761(3) 0.3904(2) 0.0383(10) Uani 1 1 d .
H50A H 0.9968 0.6616 0.3729 0.046 Uiso 1 1 calc R
C51 C 0.8654(3) 0.7475(3) 0.3418(2) 0.0366(9) Uani 1 1 d .
H51A H 0.9060 0.7814 0.2904 0.044 Uiso 1 1 calc R
C52 C 0.7521(3) 0.7709(3) 0.36690(19) 0.0318(9) Uani 1 1 d .
H52A H 0.7155 0.8209 0.3332 0.038 Uiso 1 1 calc R
C53 C 0.6934(3) 0.7203(3) 0.44176(18) 0.0231(7) Uani 1 1 d .
C54 C 0.5321(3) 0.8326(3) 0.43540(19) 0.0316(9) Uani 1 1 d .
H54A H 0.5868 0.8965 0.4203 0.038 Uiso 1 1 calc R
H54B H 0.5132 0.8279 0.3898 0.038 Uiso 1 1 calc R

loop_
_atom_site_aniso_label
_atom_site_aniso_U_11
_atom_site_aniso_U_22
_atom_site_aniso_U_33
_atom_site_aniso_U_23
_atom_site_aniso_U_13
_atom_site_aniso_U_12
Pd1 0.01809(14) 0.01652(14) 0.01832(13) -0.00627(10) -0.00424(10) -0.00057(10)
Pd2 0.0226(2) 0.01875(19) 0.01650(17) -0.00538(15) -0.00817(15) 0.00070(15)
S1 0.0179(4) 0.0199(4) 0.0200(4) -0.0056(3) -0.0052(3) 0.0005(3)
S2 0.0189(4) 0.0230(5) 0.0215(4) -0.0092(4) -0.0027(4) -0.0010(4)
S3 0.0223(5) 0.0208(4) 0.0231(4) -0.0084(4) -0.0045(4) 0.0017(4)
S4 0.0221(5) 0.0194(4) 0.0207(4) -0.0057(3) -0.0072(4) -0.0005(4)
S5 0.0262(5) 0.0211(4) 0.0201(4) -0.0063(4) -0.0097(4) 0.0020(4)
S6 0.0262(5) 0.0218(5) 0.0191(4) -0.0056(4) -0.0067(4) 0.0005(4)
O1 0.0242(13) 0.0243(13) 0.0231(12) -0.0103(10) -0.0060(10) -0.0005(10)
O2 0.0182(13) 0.0501(16) 0.0198(12) -0.0064(11) -0.0070(10) -0.0015(12)
O3 0.0327(15) 0.0272(14) 0.0349(14) -0.0031(12) -0.0015(12) 0.0009(12)
O4 0.0237(14) 0.0503(17) 0.0239(13) 0.0056(12) -0.0102(11) -0.0089(12)
O5 0.0250(14) 0.0254(14) 0.0285(13) 0.0035(11) -0.0042(11) 0.0006(11)
O6 0.0328(15) 0.0247(14) 0.0273(13) -0.0084(11) -0.0067(12) -0.0017(12)
O7 0.0534(19) 0.0496(19) 0.0374(15) -0.0135(14) -0.0143(14) -0.0026(15)
O8 0.0323(16) 0.0446(17) 0.0310(14) -0.0015(13) -0.0070(12) 0.0063(13)
O9 0.052(2) 0.0266(17) 0.086(2) -0.0077(16) 0.0107(18) 0.0010(15)
O10 0.091(3) 0.064(3) 0.151(4) -0.057(3) 0.060(3) -0.038(2)
O11 0.141(4) 0.073(2) 0.083(2) -0.048(2) -0.086(3) 0.053(2)
O12 0.156(4) 0.089(3) 0.090(3) -0.057(2) -0.093(3) 0.083(3)
O13 0.126(3) 0.042(2) 0.056(2) -0.0184(17) -0.009(2) 0.024(2)
O14 0.0447(17) 0.0444(17) 0.0354(15) -0.0189(14) -0.0043(13) -0.0020(14)
O15 0.083(3) 0.063(2) 0.0261(15) 0.0005(15) -0.0057(16) -0.0147(19)
N1 0.0165(16) 0.0305(19) 0.045(2) -0.0054(17) -0.0083(15) -0.0002(14)
N2 0.043(2) 0.035(2) 0.047(2) -0.0209(19) -0.0026(19) 0.0122(18)
N3 0.0226(17) 0.040(2) 0.0283(17) -0.0077(16) -0.0108(14) 0.0002(15)
C1 0.0206(18) 0.0168(17) 0.0213(16) -0.0063(14) -0.0015(14) -0.0044(14)
C2 0.0225(19) 0.036(2) 0.0310(19) -0.0159(17) -0.0069(16) 0.0051(17)
C3 0.028(2) 0.036(2) 0.040(2) -0.0223(19) 0.0006(18) 0.0052(18)
C4 0.036(2) 0.030(2) 0.0214(17) -0.0118(16) 0.0001(16) -0.0030(17)
C5 0.027(2) 0.0212(18) 0.0208(17) -0.0038(15) -0.0057(15) 0.0016(15)
C6 0.0181(17) 0.0146(16) 0.0169(15) -0.0022(13) 0.0005(14) -0.0043(13)
C7 0.0188(18) 0.0180(17) 0.0240(17) -0.0063(14) -0.0042(15) -0.0025(14)
C8 0.0203(18) 0.0264(19) 0.0306(18) -0.0084(16) -0.0088(16) 0.0079(15)
C9 0.025(2) 0.0226(19) 0.0312(18) -0.0103(16) -0.0087(16) 0.0094(16)
C10 0.0192(18) 0.032(2) 0.0314(19) -0.0129(17) -0.0027(16) 0.0059(16)
C11 0.0231(19) 0.029(2) 0.0290(18) -0.0158(16) -0.0071(16) 0.0008(16)
C12 0.0239(19) 0.0206(18) 0.0243(17) -0.0124(15) -0.0053(15) -0.0046(15)
C13 0.036(2) 0.034(2) 0.0247(18) -0.0140(17) -0.0043(17) -0.0021(18)
C14 0.044(2) 0.034(2) 0.0202(17) -0.0058(16) -0.0079(18) -0.0033(19)
C15 0.034(2) 0.028(2) 0.034(2) -0.0073(17) -0.0214(18) -0.0012(17)
C16 0.0224(19) 0.034(2) 0.0296(19) -0.0141(17) -0.0088(16) 0.0004(16)
C17 0.0265(19) 0.0266(19) 0.0223(17) -0.0091(15) -0.0084(15) -0.0056(16)
C18 0.0174(18) 0.031(2) 0.0252(17) -0.0104(16) -0.0072(15) 0.0014(15)
C19 0.035(2) 0.0190(18) 0.0275(18) -0.0087(15) -0.0086(17) -0.0009(16)
C20 0.043(2) 0.032(2) 0.041(2) -0.0126(19) -0.021(2) 0.0092(19)
C21 0.073(3) 0.030(2) 0.034(2) -0.0115(19) -0.030(2) 0.013(2)
C22 0.071(3) 0.029(2) 0.0197(18) -0.0057(17) -0.010(2) -0.008(2)
C23 0.043(2) 0.031(2) 0.0273(19) -0.0143(17) -0.0071(18) -0.0022(18)
C24 0.034(2) 0.0158(17) 0.0186(16) -0.0061(14) -0.0103(16) -0.0013(15)
C25 0.029(2) 0.0196(18) 0.0274(18) -0.0104(15) -0.0083(16) 0.0004(15)
C26 0.025(2) 0.030(2) 0.036(2) -0.0138(17) -0.0101(17) 0.0089(17)
C27 0.024(2) 0.029(2) 0.0347(19) -0.0104(17) -0.0144(17) 0.0073(16)
C28 0.0217(19) 0.0269(19) 0.0304(18) -0.0042(16) -0.0114(16) 0.0038(16)
C29 0.0233(18) 0.0175(17) 0.0236(17) -0.0053(14) -0.0055(15) -0.0029(15)
C30 0.0188(17) 0.0197(17) 0.0222(16) -0.0088(14) -0.0031(14) -0.0055(14)
C31 0.029(2) 0.0251(19) 0.0226(17) -0.0074(15) -0.0051(16) -0.0066(16)
C32 0.029(2) 0.044(2) 0.0242(18) -0.0161(18) 0.0048(17) -0.0107(18)
C33 0.022(2) 0.042(2) 0.046(2) -0.027(2) -0.0040(18) -0.0010(18)
C34 0.023(2) 0.029(2) 0.042(2) -0.0146(18) -0.0097(18) 0.0009(16)
C35 0.0202(18) 0.0251(19) 0.0270(18) -0.0068(16) -0.0052(15) -0.0070(15)
C36 0.025(2) 0.044(2) 0.0271(19) -0.0052(18) -0.0119(17) 0.0057(18)
C37 0.031(2) 0.028(2) 0.0275(18) -0.0158(16) -0.0125(17) 0.0094(17)
C38 0.052(3) 0.030(2) 0.0279(19) -0.0097(17) -0.018(2) 0.013(2)
C39 0.053(3) 0.046(3) 0.043(2) -0.021(2) -0.031(2) 0.022(2)
C40 0.029(2) 0.054(3) 0.053(3) -0.033(2) -0.021(2) 0.014(2)
C41 0.031(2) 0.032(2) 0.036(2) -0.0154(18) -0.0106(18) 0.0071(18)
C42 0.0243(19) 0.0240(19) 0.0237(17) -0.0146(15) -0.0068(15) 0.0091(16)
C43 0.0275(19) 0.0198(18) 0.0250(17) -0.0090(15) -0.0098(16) 0.0034(15)
C44 0.036(2) 0.0241(19) 0.0175(16) -0.0025(15) -0.0053(16) -0.0018(16)
C45 0.035(2) 0.030(2) 0.0165(16) -0.0027(15) -0.0066(16) -0.0067(17)
C46 0.038(2) 0.025(2) 0.0204(17) -0.0001(15) -0.0139(16) 0.0004(17)
C47 0.0248(19) 0.0273(19) 0.0208(17) -0.0076(15) -0.0085(15) -0.0020(16)
C48 0.0233(19) 0.0202(18) 0.0240(17) -0.0085(15) -0.0044(15) -0.0041(15)
C49 0.028(2) 0.032(2) 0.040(2) -0.0199(18) -0.0084(18) -0.0016(17)
C50 0.028(2) 0.042(2) 0.047(2) -0.027(2) 0.004(2) -0.0098(19)
C51 0.037(2) 0.035(2) 0.033(2) -0.0150(19) 0.0055(19) -0.0192(19)
C52 0.038(2) 0.028(2) 0.0247(18) -0.0032(16) -0.0039(17) -0.0169(18)
C53 0.0209(19) 0.0193(18) 0.0281(18) -0.0100(15) -0.0005(15) -0.0089(15)
C54 0.036(2) 0.025(2) 0.0275(19) -0.0020(16) -0.0068(18) 0.0004(17)

loop_
_atom_type_symbol
_atom_type_description
_atom_type_scat_dispersion_real
_atom_type_scat_dispersion_imag
_atom_type_scat_source
C C 0.0033 0.0016 'International Tables Vol C Tables 4.2.6.8 and 6.1.1.4'
H H 0.0000 0.0000 'International Tables Vol C Tables 4.2.6.8 and 6.1.1.4'
N N 0.0061 0.0033 'International Tables Vol C Tables 4.2.6.8 and 6.1.1.4'
O O 0.0106 0.0060 'International Tables Vol C Tables 4.2.6.8 and 6.1.1.4'
S S 0.1246 0.1234 'International Tables Vol C Tables 4.2.6.8 and 6.1.1.4'
Pd Pd -0.9988 1.0072 'International Tables Vol C Tables 4.2.6.8 and 6.1.1.4'

loop_
_geom_angle_atom_site_label_1
_geom_angle_atom_site_label_2
_geom_angle_atom_site_label_3
_geom_angle
_geom_angle_site_symmetry_1
_geom_angle_site_symmetry_3
S3 Pd1 S4 97.07(3) . .
S3 Pd1 S2 179.04(3) . .
S4 Pd1 S2 82.09(3) . .
S3 Pd1 S1 82.92(3) . .
S4 Pd1 S1 178.76(3) . .
S2 Pd1 S1 97.91(3) . .
S5 Pd2 S5 180.0 . 2_666
S5 Pd2 S6 85.69(3) . 2_666
S5 Pd2 S6 94.31(3) 2_666 2_666
S5 Pd2 S6 94.31(3) . .
S5 Pd2 S6 85.69(3) 2_666 .
S6 Pd2 S6 179.999(1) 2_666 .
C8 S1 C7 101.07(15) . .
C8 S1 Pd1 113.74(11) . .
C7 S1 Pd1 104.36(10) . .
C10 S2 C11 100.83(16) . .
C10 S2 Pd1 112.83(11) . .
C11 S2 Pd1 106.31(11) . .
C26 S3 C25 102.29(16) . .
C26 S3 Pd1 112.13(11) . .
C25 S3 Pd1 108.21(11) . .
C28 S4 C29 101.41(15) . .
C28 S4 Pd1 111.77(11) . .
C29 S4 Pd1 106.09(10) . .
C46 S5 C47 101.32(15) . .
C46 S5 Pd2 115.56(12) . .
C47 S5 Pd2 102.65(10) . .
C44 S6 C43 101.79(15) . .
C44 S6 Pd2 116.37(11) . .
C43 S6 Pd2 106.73(11) . .
C1 O1 C18 115.8(2) . .
C17 O2 C18 116.0(2) . .
C19 O3 C36 116.6(3) . .
C35 O4 C36 117.2(3) . .
C53 O5 C54 117.8(3) . .
C37 O6 C54 117.4(3) . .
O9 N1 O7 118.8(3) . .
O9 N1 O8 121.2(3) . .
O7 N1 O8 119.9(3) . .
O12 N2 O10 122.9(5) . .
O12 N2 O11 116.5(4) . .
O10 N2 O11 120.5(4) . .
O15 N3 O13 121.0(3) . .
O15 N3 O14 120.6(3) . .
O13 N3 O14 118.4(3) . .
C6 C1 C2 122.1(3) . .
C6 C1 O1 119.4(3) . .
C2 C1 O1 118.2(3) . .
C3 C2 C1 118.9(3) . .
C2 C3 C4 120.3(3) . .
C5 C4 C3 119.7(3) . .
C4 C5 C6 121.2(3) . .
C1 C6 C5 117.8(3) . .
C1 C6 C7 120.3(3) . .
C5 C6 C7 121.9(3) . .
C6 C7 S1 110.7(2) . .
C9 C8 S1 117.7(2) . .
C8 C9 C10 114.1(3) . .
C9 C10 S2 118.1(2) . .
C12 C11 S2 111.9(2) . .
C13 C12 C17 118.4(3) . .
C13 C12 C11 120.7(3) . .
C17 C12 C11 120.9(3) . .
C14 C13 C12 120.8(3) . .
C15 C14 C13 119.9(3) . .
C14 C15 C16 121.1(3) . .
C15 C16 C17 118.9(3) . .
O2 C17 C16 123.2(3) . .
O2 C17 C12 116.0(3) . .
C16 C17 C12 120.8(3) . .
O1 C18 O2 105.4(2) . .
C20 C19 O3 120.0(3) . .
C20 C19 C24 121.4(3) . .
O3 C19 C24 118.5(3) . .
C21 C20 C19 119.3(4) . .
C22 C21 C20 120.4(3) . .
C21 C22 C23 119.8(4) . .
C22 C23 C24 120.9(4) . .
C23 C24 C19 118.1(3) . .
C23 C24 C25 120.2(3) . .
C19 C24 C25 121.7(3) . .
C24 C25 S3 110.1(2) . .
C27 C26 S3 117.9(2) . .
C28 C27 C26 114.2(3) . .
C27 C28 S4 118.7(2) . .
C30 C29 S4 111.0(2) . .
C31 C30 C35 118.2(3) . .
C31 C30 C29 120.6(3) . .
C35 C30 C29 121.2(3) . .
C32 C31 C30 121.4(3) . .
C33 C32 C31 119.6(3) . .
C32 C33 C34 120.7(3) . .
C33 C34 C35 118.8(3) . .
O4 C35 C30 117.4(3) . .
O4 C35 C34 121.3(3) . .
C30 C35 C34 121.3(3) . .
O3 C36 O4 106.7(3) . .
C38 C37 C42 121.6(3) . .
C38 C37 O6 118.7(3) . .
C42 C37 O6 119.5(3) . .
C39 C38 C37 118.9(4) . .
C38 C39 C40 120.6(3) . .
C41 C40 C39 119.5(4) . .
C40 C41 C42 120.7(4) . .
C37 C42 C41 118.4(3) . .
C37 C42 C43 122.1(3) . .
C41 C42 C43 119.5(3) . .
C42 C43 S6 106.5(2) . .
C45 C44 S6 118.7(2) . .
C44 C45 C46 114.0(3) . .
C45 C46 S5 117.8(2) . .
C48 C47 S5 106.9(2) . .
C49 C48 C53 118.9(3) . .
C49 C48 C47 119.8(3) . .
C53 C48 C47 121.1(3) . .
C48 C49 C50 120.7(3) . .
C51 C50 C49 119.9(4) . .
C50 C51 C52 120.7(3) . .
C53 C52 C51 119.2(3) . .
O5 C53 C52 123.6(3) . .
O5 C53 C48 115.8(3) . .
C52 C53 C48 120.5(3) . .
O6 C54 O5 106.1(3) . .

loop_
_geom_bond_atom_site_label_1
_geom_bond_atom_site_label_2
_geom_bond_distance
_geom_bond_site_symmetry_2
Pd1 S3 2.3256(8) .
Pd1 S4 2.3302(8) .
Pd1 S2 2.3418(8) .
Pd1 S1 2.3429(8) .
Pd2 S5 2.3378(8) .
Pd2 S5 2.3378(8) 2_666
Pd2 S6 2.3547(8) 2_666
Pd2 S6 2.3547(8) .
S1 C8 1.813(3) .
S1 C7 1.829(3) .
S2 C10 1.809(3) .
S2 C11 1.834(3) .
S3 C26 1.804(3) .
S3 C25 1.822(3) .
S4 C28 1.809(3) .
S4 C29 1.829(3) .
S5 C46 1.807(3) .
S5 C47 1.831(3) .
S6 C44 1.820(3) .
S6 C43 1.832(3) .
O1 C1 1.395(4) .
O1 C18 1.402(4) .
O2 C17 1.381(4) .
O2 C18 1.436(4) .
O3 C19 1.386(4) .
O3 C36 1.410(4) .
O4 C35 1.388(4) .
O4 C36 1.434(4) .
O5 C53 1.378(4) .
O5 C54 1.423(4) .
O6 C37 1.395(4) .
O6 C54 1.401(4) .
O7 N1 1.247(4) .
O8 N1 1.248(3) .
O9 N1 1.236(4) .
O10 N2 1.214(4) .
O11 N2 1.224(5) .
O12 N2 1.208(4) .
O13 N3 1.231(4) .
O14 N3 1.260(4) .
O15 N3 1.225(3) .
C1 C6 1.383(4) .
C1 C2 1.386(4) .
C2 C3 1.384(5) .
C3 C4 1.390(5) .
C4 C5 1.380(4) .
C5 C6 1.394(4) .
C6 C7 1.514(4) .
C8 C9 1.519(4) .
C9 C10 1.524(4) .
C11 C12 1.504(4) .
C12 C13 1.394(4) .
C12 C17 1.400(4) .
C13 C14 1.381(5) .
C14 C15 1.372(5) .
C15 C16 1.388(4) .
C16 C17 1.391(4) .
C19 C20 1.386(4) .
C19 C24 1.390(5) .
C20 C21 1.381(5) .
C21 C22 1.379(6) .
C22 C23 1.388(5) .
C23 C24 1.390(4) .
C24 C25 1.505(4) .
C26 C27 1.522(4) .
C27 C28 1.514(4) .
C29 C30 1.505(4) .
C30 C31 1.387(4) .
C30 C35 1.391(4) .
C31 C32 1.385(5) .
C32 C33 1.375(5) .
C33 C34 1.391(5) .
C34 C35 1.393(4) .
C37 C38 1.388(4) .
C37 C42 1.388(5) .
C38 C39 1.380(5) .
C39 C40 1.392(5) .
C40 C41 1.386(5) .
C41 C42 1.393(5) .
C42 C43 1.514(4) .
C44 C45 1.511(5) .
C45 C46 1.524(4) .
C47 C48 1.501(4) .
C48 C49 1.382(5) .
C48 C53 1.401(4) .
C49 C50 1.384(5) .
C50 C51 1.374(5) .
C51 C52 1.391(5) .
C52 C53 1.386(4) .
